data_2021651
loop_
_publ_author_name
'Kiran Kumar, Haruvegowda'
'Yathirajan, Hemmige S.'
'Manju, Nagaraj'
'Kalluraya, Balakrishna'
'Rathore, Ravindranath S.'
'Glidewell, Christopher'

_publ_section_title
;
 Conversion of substituted 5-aryloxypyrazolecarbaldehydes into reduced
 3,4'-bipyrazoles: synthesis and characterization, and the structures of
 four precursors and two products, and their supramolecular assembly in
 zero, one and two dimensions
;
_journal_coeditor_code KY3177
_journal_issue 6
_journal_name_full 'Acta Crystallographica Section C'
_journal_page_first
;
;
_journal_paper_doi 10.1107/S2053229619006752
_journal_volume 75
_journal_year 2019
_chemical_formula_iupac 'C31 H25 N7 O2'
_chemical_formula_moiety 'C31 H25 N7 O2'
_chemical_formula_sum 'C31 H25 N7 O2'
_chemical_formula_weight 527.58
_chemical_name_systematic
(3<i>RS</i>)-2-Acetyl-5-(4-azidophenyl)-3'-methyl-5'-(naphthalen-2-yloxy)-1'-phenyl-3,4-dihydro-1'<i>H</i>,2<i>H</i>-[3,4'-bipyrazole]
_space_group_crystal_system triclinic
_space_group_IT_number 2
_space_group_name_Hall '-P 1'
_space_group_name_H-M_alt 'P -1'
_symmetry_space_group_name_Hall '-P 1'
_symmetry_space_group_name_H-M 'P -1'
_atom_sites_solution_hydrogens geom
_audit_creation_method SHELXL-2014
_cell_angle_alpha 105.323(3)
_cell_angle_beta 93.505(3)
_cell_angle_gamma 117.460(3)
_cell_formula_units_Z 2
_cell_length_a 10.4911(11)
_cell_length_b 11.2048(12)
_cell_length_c 13.5943(17)
_cell_measurement_reflns_used 5566
_cell_measurement_temperature 296(2)
_cell_measurement_theta_max 27.036
_cell_measurement_theta_min 2.170
_cell_volume 1335.9(3)
_computing_cell_refinement
;
SAINT (Bruker, 2015)
;
_computing_data_collection
;
APEX2 (Bruker, 2015)
;
_computing_data_reduction
;
SAINT (Bruker, 2015)
;
_computing_molecular_graphics
;
PLATON (Spek, 2009)
;
_computing_publication_material
;
SHELXL2014 (Sheldrick, 2015b) and PLATON (Spek, 2009)
;
_computing_structure_refinement
;
SHELXL2014 (Sheldrick, 2015b)
;
_computing_structure_solution
;
SHELXT (Sheldrick, 2015a)
;
_diffrn_ambient_temperature 296(2)
_diffrn_detector_area_resol_mean 0.3333
_diffrn_measured_fraction_theta_full 0.992
_diffrn_measured_fraction_theta_max 0.985
_diffrn_measurement_device_type 'Bruker APEXII CCD'
_diffrn_measurement_method '\f and \w scans'
_diffrn_radiation_monochromator graphite
_diffrn_radiation_type MoK\a
_diffrn_radiation_wavelength 0.71073
_diffrn_reflns_av_R_equivalents 0.0384
_diffrn_reflns_av_unetI/netI 0.0547
_diffrn_reflns_limit_h_max 13
_diffrn_reflns_limit_h_min -12
_diffrn_reflns_limit_k_max 14
_diffrn_reflns_limit_k_min -13
_diffrn_reflns_limit_l_max 17
_diffrn_reflns_limit_l_min -17
_diffrn_reflns_number 16901
_diffrn_reflns_theta_full 25.242
_diffrn_reflns_theta_max 26.549
_diffrn_reflns_theta_min 2.170
_diffrn_source 'fine focus sealed tube'
_diffrn_standards_decay_% 0
_diffrn_standards_interval_count 0
_diffrn_standards_interval_time 0
_diffrn_standards_number 0
_exptl_absorpt_coefficient_mu 0.086
_exptl_absorpt_correction_T_max 0.990
_exptl_absorpt_correction_T_min 0.926
_exptl_absorpt_correction_type multi-scan
_exptl_absorpt_process_details
;
(SADABS; Bruker, 2015)
;
_exptl_crystal_colour orange
_exptl_crystal_density_diffrn 1.312
_exptl_crystal_description block
_exptl_crystal_F_000 552
_exptl_crystal_size_max 0.150
_exptl_crystal_size_mid 0.130
_exptl_crystal_size_min 0.120
_refine_diff_density_max 0.250
_refine_diff_density_min -0.245
_refine_ls_extinction_method none
_refine_ls_goodness_of_fit_ref 1.014
_refine_ls_hydrogen_treatment constr
_refine_ls_matrix_type full
_refine_ls_number_parameters 363
_refine_ls_number_reflns 5470
_refine_ls_number_restraints 0
_refine_ls_restrained_S_all 1.014
_refine_ls_R_factor_all 0.1190
_refine_ls_R_factor_gt 0.0547
_refine_ls_shift/su_max 0.000
_refine_ls_shift/su_mean 0.000
_refine_ls_structure_factor_coef Fsqd
_refine_ls_weighting_details 'w=1/[\s^2^(Fo^2^)+(0.0878P)^2^+0.1031P] where P=(Fo^2^+2Fc^2^)/3'
_refine_ls_weighting_scheme calc
_refine_ls_wR_factor_gt 0.1379
_refine_ls_wR_factor_ref 0.1776
_reflns_number_gt 2883
_reflns_number_total 5470
_reflns_threshold_expression 'I > 2\s(I)'
_cod_data_source_file ky3177sup1.cif
_cod_data_source_block X
_cod_database_code 2021651
_shelx_space_group_comment
;
The symmetry employed for this shelxl refinement is uniquely defined
by the following loop, which should always be used as a source of
symmetry information in preference to the above space-group names.
They are only intended as comments.
;
_shelx_estimated_absorpt_t_min 0.987
_shelx_estimated_absorpt_t_max 0.990
_shelxl_version_number 2.014

loop_
_space_group_symop_operation_xyz
'x, y, z'
'-x, -y, -z'

loop_
_atom_site_type_symbol
_atom_site_label
_atom_site_fract_x
_atom_site_fract_y
_atom_site_fract_z
_atom_site_U_iso_or_equiv
_atom_site_adp_type
_atom_site_calc_flag
_atom_site_occupancy
N N1 0.6651(2) 0.45791(19) 0.57177(15) 0.0416(5) Uani d 1
N N2 0.6648(2) 0.41194(19) 0.46756(15) 0.0432(5) Uani d 1
C C3 0.5257(3) 0.3161(2) 0.42124(18) 0.0409(6) Uani d 1
C C4 0.4331(2) 0.2966(2) 0.49356(17) 0.0391(5) Uani d 1
C C5 0.5259(2) 0.3892(2) 0.58743(18) 0.0392(5) Uani d 1
C C11 0.8015(3) 0.5485(2) 0.64502(19) 0.0457(6) Uani d 1
C C12 0.8116(3) 0.6256(4) 0.7444(3) 0.0944(12) Uani d 1
H H12 0.7279 0.6222 0.7660 0.113 Uiso calc 1
C C13 0.9477(4) 0.7090(4) 0.8131(3) 0.1192(15) Uani d 1
H H13 0.9540 0.7593 0.8814 0.143 Uiso calc 1
C C14 1.0715(3) 0.7182(4) 0.7824(3) 0.0908(11) Uani d 1
H H14 1.1624 0.7765 0.8285 0.109 Uiso calc 1
C C15 1.0613(3) 0.6411(3) 0.6831(3) 0.0735(9) Uani d 1
H H15 1.1455 0.6460 0.6615 0.088 Uiso calc 1
C C16 0.9265(3) 0.5558(3) 0.6146(2) 0.0579(7) Uani d 1
H H16 0.9203 0.5029 0.5473 0.069 Uiso calc 1
C C31 0.4869(3) 0.2469(3) 0.30552(18) 0.0582(7) Uani d 1
H H31A 0.4656 0.3036 0.2728 0.087 Uiso calc 1
H H31B 0.4021 0.1537 0.2869 0.087 Uiso calc 1
H H31C 0.5681 0.2387 0.2824 0.087 Uiso calc 1
N N41 0.1695(2) 0.06485(19) 0.59131(15) 0.0437(5) Uani d 1
N N42 0.2441(2) 0.07050(19) 0.51032(15) 0.0441(5) Uani d 1
C C43 0.2714(2) 0.1920(2) 0.47299(19) 0.0436(6) Uani d 1
H H43 0.2298 0.1557 0.3979 0.052 Uiso calc 1
C C44 0.1791(3) 0.2468(3) 0.5328(2) 0.0494(6) Uani d 1
H H44A 0.2369 0.3483 0.5702 0.059 Uiso calc 1
H H44B 0.0936 0.2279 0.4858 0.059 Uiso calc 1
C C45 0.1347(2) 0.1634(2) 0.60715(18) 0.0409(6) Uani d 1
C C421 0.2925(3) -0.0227(2) 0.4726(2) 0.0473(6) Uani d 1
O O421 0.3548(2) -0.01416(18) 0.39939(15) 0.0622(5) Uani d 1
C C422 0.2662(3) -0.1327(3) 0.5239(2) 0.0611(7) Uani d 1
H H42A 0.1856 -0.2230 0.4805 0.092 Uiso calc 1
H H42B 0.2432 -0.1049 0.5904 0.092 Uiso calc 1
H H42C 0.3531 -0.1407 0.5336 0.092 Uiso calc 1
C C451 0.0576(2) 0.1863(2) 0.68995(19) 0.0451(6) Uani d 1
C C452 0.0181(3) 0.1030(3) 0.7542(2) 0.0547(7) Uani d 1
H H452 0.0400 0.0297 0.7442 0.066 Uiso calc 1
C C453 -0.0529(3) 0.1269(3) 0.8323(2) 0.0611(7) Uani d 1
H H453 -0.0790 0.0695 0.8743 0.073 Uiso calc 1
C C454 -0.0857(3) 0.2361(3) 0.8491(2) 0.0565(7) Uani d 1
C C455 -0.0469(3) 0.3205(3) 0.7863(2) 0.0595(7) Uani d 1
H H455 -0.0689 0.3938 0.7969 0.071 Uiso calc 1
C C456 0.0244(3) 0.2966(3) 0.7078(2) 0.0532(7) Uani d 1
H H456 0.0507 0.3545 0.6662 0.064 Uiso calc 1
N N451 -0.1584(3) 0.2531(3) 0.9322(2) 0.0777(7) Uani d 1
N N452 -0.1799(3) 0.3563(4) 0.9520(2) 0.0815(8) Uani d 1
N N453 -0.2067(3) 0.4447(4) 0.9772(3) 0.1105(12) Uani d 1
O O51 0.49499(18) 0.42237(16) 0.68363(12) 0.0487(4) Uani d 1
C C51 0.4200(2) 0.3517(2) 0.82738(17) 0.0442(6) Uani d 1
H H51 0.3925 0.4213 0.8433 0.053 Uiso calc 1
C C52 0.4813(2) 0.3339(2) 0.74396(17) 0.0406(6) Uani d 1
C C53 0.5294(2) 0.2343(2) 0.71852(17) 0.0453(6) Uani d 1
H H53 0.5742 0.2262 0.6621 0.054 Uiso calc 1
C C54 0.5090(3) 0.1493(3) 0.77839(18) 0.0469(6) Uani d 1
H H54 0.5402 0.0825 0.7621 0.056 Uiso calc 1
C C54A 0.4420(3) 0.1604(2) 0.86413(18) 0.0438(6) Uani d 1
C C55 0.4151(3) 0.0699(3) 0.9256(2) 0.0589(7) Uani d 1
H H55 0.4434 0.0009 0.9095 0.071 Uiso calc 1
C C56 0.3490(3) 0.0824(3) 1.0070(2) 0.0694(8) Uani d 1
H H56 0.3323 0.0221 1.0463 0.083 Uiso calc 1
C C57 0.3056(3) 0.1853(3) 1.0325(2) 0.0702(8) Uani d 1
H H57 0.2597 0.1926 1.0884 0.084 Uiso calc 1
C C58 0.3298(3) 0.2748(3) 0.9765(2) 0.0605(7) Uani d 1
H H58 0.3013 0.3436 0.9950 0.073 Uiso calc 1
C C58A 0.3978(2) 0.2648(2) 0.89043(17) 0.0426(6) Uani d 1

loop_
_atom_site_aniso_label
_atom_site_aniso_U_11
_atom_site_aniso_U_22
_atom_site_aniso_U_33
_atom_site_aniso_U_12
_atom_site_aniso_U_13
_atom_site_aniso_U_23
N1 0.0408(12) 0.0393(11) 0.0473(12) 0.0199(10) 0.0116(9) 0.0174(9)
N2 0.0464(12) 0.0413(11) 0.0473(12) 0.0217(10) 0.0164(10) 0.0215(9)
C3 0.0443(14) 0.0364(13) 0.0481(14) 0.0203(12) 0.0117(12) 0.0218(11)
C4 0.0415(13) 0.0334(12) 0.0476(14) 0.0194(11) 0.0115(11) 0.0190(11)
C5 0.0441(14) 0.0385(13) 0.0449(14) 0.0239(12) 0.0173(11) 0.0205(11)
C11 0.0410(14) 0.0374(13) 0.0563(16) 0.0173(11) 0.0081(12) 0.0164(12)
C12 0.0551(19) 0.102(3) 0.084(2) 0.0367(19) -0.0005(17) -0.026(2)
C13 0.070(2) 0.120(3) 0.099(3) 0.037(2) -0.015(2) -0.040(2)
C14 0.051(2) 0.079(2) 0.095(3) 0.0118(17) -0.0135(18) 0.002(2)
C15 0.0410(16) 0.077(2) 0.092(2) 0.0178(15) 0.0115(16) 0.0335(19)
C16 0.0437(16) 0.0615(17) 0.0608(17) 0.0181(14) 0.0144(13) 0.0230(14)
C31 0.0644(17) 0.0618(17) 0.0491(16) 0.0312(15) 0.0116(13) 0.0198(13)
N41 0.0374(11) 0.0353(11) 0.0577(13) 0.0146(9) 0.0101(9) 0.0208(9)
N42 0.0424(11) 0.0344(11) 0.0598(13) 0.0186(9) 0.0162(10) 0.0216(9)
C43 0.0391(13) 0.0401(13) 0.0548(15) 0.0179(11) 0.0114(11) 0.0236(11)
C44 0.0419(14) 0.0420(14) 0.0704(17) 0.0205(12) 0.0146(12) 0.0274(13)
C45 0.0324(12) 0.0305(12) 0.0541(15) 0.0103(10) 0.0050(11) 0.0167(11)
C421 0.0350(13) 0.0373(14) 0.0636(17) 0.0156(11) 0.0085(12) 0.0130(12)
O421 0.0629(12) 0.0537(11) 0.0772(13) 0.0328(10) 0.0268(11) 0.0227(10)
C422 0.0575(16) 0.0433(15) 0.089(2) 0.0266(13) 0.0149(15) 0.0283(14)
C451 0.0370(13) 0.0407(14) 0.0529(15) 0.0163(11) 0.0062(11) 0.0148(12)
C452 0.0532(16) 0.0551(16) 0.0636(18) 0.0280(14) 0.0171(14) 0.0280(14)
C453 0.0571(17) 0.0638(18) 0.0662(19) 0.0262(15) 0.0187(14) 0.0328(15)
C454 0.0471(15) 0.0652(18) 0.0528(16) 0.0263(14) 0.0129(13) 0.0154(14)
C455 0.0566(17) 0.0575(17) 0.0649(18) 0.0320(15) 0.0132(14) 0.0139(15)
C456 0.0529(16) 0.0476(15) 0.0609(17) 0.0255(13) 0.0135(13) 0.0196(13)
N451 0.0809(18) 0.091(2) 0.0712(17) 0.0503(17) 0.0300(14) 0.0251(15)
N452 0.0605(16) 0.088(2) 0.0682(18) 0.0283(16) 0.0139(13) 0.0004(16)
N453 0.097(2) 0.097(2) 0.111(3) 0.051(2) 0.0219(18) -0.0110(19)
O51 0.0650(11) 0.0464(10) 0.0478(10) 0.0340(9) 0.0224(8) 0.0206(8)
C51 0.0475(14) 0.0432(14) 0.0431(14) 0.0258(12) 0.0098(11) 0.0096(11)
C52 0.0415(13) 0.0411(13) 0.0382(13) 0.0201(11) 0.0072(11) 0.0129(11)
C53 0.0489(14) 0.0511(15) 0.0420(14) 0.0294(13) 0.0130(11) 0.0150(12)
C54 0.0547(15) 0.0474(15) 0.0464(15) 0.0325(13) 0.0093(12) 0.0137(12)
C54A 0.0446(14) 0.0444(14) 0.0388(13) 0.0206(12) 0.0056(11) 0.0118(11)
C55 0.0701(18) 0.0610(17) 0.0538(17) 0.0349(15) 0.0145(14) 0.0263(14)
C56 0.082(2) 0.080(2) 0.0593(18) 0.0407(18) 0.0253(16) 0.0394(16)
C57 0.078(2) 0.091(2) 0.0538(17) 0.0450(19) 0.0273(15) 0.0314(17)
C58 0.0674(18) 0.0701(19) 0.0484(16) 0.0382(16) 0.0194(14) 0.0169(14)
C58A 0.0408(13) 0.0448(14) 0.0363(13) 0.0187(11) 0.0053(11) 0.0099(11)

loop_
_atom_type_symbol
_atom_type_description
_atom_type_scat_dispersion_real
_atom_type_scat_dispersion_imag
_atom_type_scat_source
C C 0.0033 0.0016 'International Tables Vol C Tables 4.2.6.8 and 6.1.1.4'
H H 0.0000 0.0000 'International Tables Vol C Tables 4.2.6.8 and 6.1.1.4'
N N 0.0061 0.0033 'International Tables Vol C Tables 4.2.6.8 and 6.1.1.4'
O O 0.0106 0.0060 'International Tables Vol C Tables 4.2.6.8 and 6.1.1.4'

loop_
_geom_angle_atom_site_label_1
_geom_angle_atom_site_label_2
_geom_angle_atom_site_label_3
_geom_angle
C5 N1 N2 109.79(18)
C5 N1 C11 130.2(2)
N2 N1 C11 119.39(18)
C3 N2 N1 105.52(18)
N2 C3 C4 111.9(2)
N2 C3 C31 119.0(2)
C4 C3 C31 129.1(2)
C5 C4 C3 104.0(2)
C5 C4 C43 128.0(2)
C3 C4 C43 128.0(2)
N1 C5 O51 121.4(2)
N1 C5 C4 108.9(2)
O51 C5 C4 129.7(2)
C12 C11 C16 119.3(2)
C12 C11 N1 122.4(2)
C16 C11 N1 118.3(2)
C11 C12 C13 119.5(3)
C11 C12 H12 120.2
C13 C12 H12 120.2
C14 C13 C12 121.1(3)
C14 C13 H13 119.4
C12 C13 H13 119.4
C13 C14 C15 119.3(3)
C13 C14 H14 120.4
C15 C14 H14 120.4
C14 C15 C16 120.2(3)
C14 C15 H15 119.9
C16 C15 H15 119.9
C11 C16 C15 120.6(3)
C11 C16 H16 119.7
C15 C16 H16 119.7
C3 C31 H31A 109.5
C3 C31 H31B 109.5
H31A C31 H31B 109.5
C3 C31 H31C 109.5
H31A C31 H31C 109.5
H31B C31 H31C 109.5
C45 N41 N42 108.22(19)
C421 N42 N41 122.79(19)
C421 N42 C43 123.8(2)
N41 N42 C43 113.33(17)
N42 C43 C4 111.61(17)
N42 C43 C44 100.55(18)
C4 C43 C44 116.11(19)
N42 C43 H43 109.4
C4 C43 H43 109.4
C44 C43 H43 109.4
C45 C44 C43 103.33(18)
C45 C44 H44A 111.1
C43 C44 H44A 111.1
C45 C44 H44B 111.1
C43 C44 H44B 111.1
H44A C44 H44B 109.1
N41 C45 C451 121.0(2)
N41 C45 C44 113.7(2)
C451 C45 C44 125.3(2)
O421 C421 N42 119.7(2)
O421 C421 C422 122.9(2)
N42 C421 C422 117.4(2)
C421 C422 H42A 109.5
C421 C422 H42B 109.5
H42A C422 H42B 109.5
C421 C422 H42C 109.5
H42A C422 H42C 109.5
H42B C422 H42C 109.5
C452 C451 C456 118.0(2)
C452 C451 C45 121.9(2)
C456 C451 C45 120.1(2)
C453 C452 C451 121.1(2)
C453 C452 H452 119.4
C451 C452 H452 119.4
C452 C453 C454 120.4(3)
C452 C453 H453 119.8
C454 C453 H453 119.8
C455 C454 C453 119.4(2)
C455 C454 N451 124.3(3)
C453 C454 N451 116.3(3)
C456 C455 C454 120.2(2)
C456 C455 H455 119.9
C454 C455 H455 119.9
C455 C456 C451 120.8(3)
C455 C456 H456 119.6
C451 C456 H456 119.6
N452 N451 C454 116.6(3)
N453 N452 N451 173.0(4)
C5 O51 C52 118.44(16)
C52 C51 C58A 120.1(2)
C52 C51 H51 119.9
C58A C51 H51 119.9
C51 C52 C53 122.4(2)
C51 C52 O51 116.1(2)
C53 C52 O51 121.5(2)
C54 C53 C52 118.4(2)
C54 C53 H53 120.8
C52 C53 H53 120.8
C53 C54 C54A 121.6(2)
C53 C54 H54 119.2
C54A C54 H54 119.2
C54 C54A C58A 119.1(2)
C54 C54A C55 122.6(2)
C58A C54A C55 118.3(2)
C56 C55 C54A 121.2(3)
C56 C55 H55 119.4
C54A C55 H55 119.4
C55 C56 C57 120.3(3)
C55 C56 H56 119.8
C57 C56 H56 119.8
C58 C57 C56 120.7(3)
C58 C57 H57 119.7
C56 C57 H57 119.7
C57 C58 C58A 120.8(3)
C57 C58 H58 119.6
C58A C58 H58 119.6
C51 C58A C58 122.9(2)
C51 C58A C54A 118.3(2)
C58 C58A C54A 118.8(2)

loop_
_geom_bond_atom_site_label_1
_geom_bond_atom_site_label_2
_geom_bond_distance
N1 C5 1.363(3)
N1 N2 1.373(2)
N1 C11 1.422(3)
N2 C3 1.328(3)
C3 C4 1.411(3)
C3 C31 1.493(3)
C4 C5 1.368(3)
C4 C43 1.505(3)
C5 O51 1.364(2)
C11 C12 1.366(4)
C11 C16 1.372(3)
C12 C13 1.389(4)
C12 H12 0.9300
C13 C14 1.356(5)
C13 H13 0.9300
C14 C15 1.365(4)
C14 H14 0.9300
C15 C16 1.379(4)
C15 H15 0.9300
C16 H16 0.9300
C31 H31A 0.9600
C31 H31B 0.9600
C31 H31C 0.9600
N41 C45 1.286(3)
N41 N42 1.387(3)
N42 C421 1.360(3)
N42 C43 1.488(3)
C43 C44 1.535(3)
C43 H43 0.9800
C44 C45 1.506(3)
C44 H44A 0.9700
C44 H44B 0.9700
C45 C451 1.462(3)
C421 O421 1.224(3)
C421 C422 1.499(4)
C422 H42A 0.9600
C422 H42B 0.9600
C422 H42C 0.9600
C451 C452 1.387(3)
C451 C456 1.399(3)
C452 C453 1.373(3)
C452 H452 0.9300
C453 C454 1.384(4)
C453 H453 0.9300
C454 C455 1.380(4)
C454 N451 1.422(3)
C455 C456 1.378(3)
C455 H455 0.9300
C456 H456 0.9300
N451 N452 1.243(4)
N452 N453 1.125(4)
O51 C52 1.411(3)
C51 C52 1.352(3)
C51 C58A 1.411(3)
C51 H51 0.9300
C52 C53 1.398(3)
C53 C54 1.363(3)
C53 H53 0.9300
C54 C54A 1.404(3)
C54 H54 0.9300
C54A C58A 1.419(3)
C54A C55 1.420(3)
C55 C56 1.352(3)
C55 H55 0.9300
C56 C57 1.396(4)
C56 H56 0.9300
C57 C58 1.357(4)
C57 H57 0.9300
C58 C58A 1.413(3)
C58 H58 0.9300

loop_
_geom_hbond_atom_site_label_D
_geom_hbond_atom_site_label_H
_geom_hbond_atom_site_label_A
_geom_hbond_site_symmetry_A
_geom_hbond_distance_DH
_geom_hbond_distance_HA
_geom_hbond_distance_DA
_geom_hbond_angle_DHA
_geom_hbond_publ_flag
C44 H44A N2 2_666 0.97 2.60 3.397(4) 139 no

loop_
_geom_torsion_atom_site_label_1
_geom_torsion_atom_site_label_2
_geom_torsion_atom_site_label_3
_geom_torsion_atom_site_label_4
_geom_torsion
C5 N1 N2 C3 0.0(2)
C11 N1 N2 C3 172.04(18)
N1 N2 C3 C4 -0.5(2)
N1 N2 C3 C31 178.74(18)
N2 C3 C4 C5 0.8(2)
C31 C3 C4 C5 -178.4(2)
N2 C3 C4 C43 -175.98(19)
C31 C3 C4 C43 4.9(4)
N2 N1 C5 O51 -175.81(17)
C11 N1 C5 O51 13.3(3)
N2 N1 C5 C4 0.5(2)
C11 N1 C5 C4 -170.4(2)
C3 C4 C5 N1 -0.7(2)
C43 C4 C5 N1 176.04(19)
C3 C4 C5 O51 175.1(2)
C43 C4 C5 O51 -8.1(4)
C5 N1 C11 C12 -26.2(4)
N2 N1 C11 C12 163.7(3)
C5 N1 C11 C16 152.5(2)
N2 N1 C11 C16 -17.6(3)
C16 C11 C12 C13 -0.5(5)
N1 C11 C12 C13 178.2(3)
C11 C12 C13 C14 1.8(7)
C12 C13 C14 C15 -1.8(7)
C13 C14 C15 C16 0.6(5)
C12 C11 C16 C15 -0.7(4)
N1 C11 C16 C15 -179.4(2)
C14 C15 C16 C11 0.6(5)
C45 N41 N42 C421 -178.16(19)
C45 N41 N42 C43 4.6(2)
C421 N42 C43 C4 -62.2(3)
N41 N42 C43 C4 115.0(2)
C421 N42 C43 C44 174.0(2)
N41 N42 C43 C44 -8.7(2)
C5 C4 C43 N42 -71.3(3)
C3 C4 C43 N42 104.7(2)
C5 C4 C43 C44 43.1(3)
C3 C4 C43 C44 -140.9(2)
N42 C43 C44 C45 8.9(2)
C4 C43 C44 C45 -111.7(2)
N42 N41 C45 C451 -178.57(18)
N42 N41 C45 C44 2.2(2)
C43 C44 C45 N41 -7.5(2)
C43 C44 C45 C451 173.2(2)
N41 N42 C421 O421 178.4(2)
C43 N42 C421 O421 -4.6(3)
N41 N42 C421 C422 -1.6(3)
C43 N42 C421 C422 175.4(2)
N41 C45 C451 C452 -0.4(3)
C44 C45 C451 C452 178.8(2)
N41 C45 C451 C456 178.2(2)
C44 C45 C451 C456 -2.6(3)
C456 C451 C452 C453 0.6(4)
C45 C451 C452 C453 179.3(2)
C451 C452 C453 C454 -0.4(4)
C452 C453 C454 C455 0.2(4)
C452 C453 C454 N451 -179.6(2)
C453 C454 C455 C456 -0.2(4)
N451 C454 C455 C456 179.6(2)
C454 C455 C456 C451 0.4(4)
C452 C451 C456 C455 -0.7(4)
C45 C451 C456 C455 -179.3(2)
C455 C454 N451 N452 -4.2(4)
C453 C454 N451 N452 175.6(2)
N1 C5 O51 C52 -100.0(2)
C4 C5 O51 C52 84.6(3)
C58A C51 C52 C53 -2.2(3)
C58A C51 C52 O51 178.06(19)
C5 O51 C52 C51 -166.12(19)
C5 O51 C52 C53 14.2(3)
C51 C52 C53 C54 2.2(3)
O51 C52 C53 C54 -178.1(2)
C52 C53 C54 C54A -0.2(3)
C53 C54 C54A C58A -1.6(3)
C53 C54 C54A C55 177.8(2)
C54 C54A C55 C56 -179.3(2)
C58A C54A C55 C56 0.1(4)
C54A C55 C56 C57 0.0(4)
C55 C56 C57 C58 -0.4(4)
C56 C57 C58 C58A 0.8(4)
C52 C51 C58A C58 -177.8(2)
C52 C51 C58A C54A 0.3(3)
C57 C58 C58A C51 177.4(2)
C57 C58 C58A C54A -0.7(4)
C54 C54A C58A C51 1.5(3)
C55 C54A C58A C51 -177.9(2)
C54 C54A C58A C58 179.7(2)
C55 C54A C58A C58 0.3(3)

_cod_database_fobs_code 2021651
